data_4070657
loop_
_publ_author_name
'Fern\'andez, Ignacio'
'Trovitch, Ryan J.'
'Lobkovsky, Emil'
'Chirik, Paul J.'

_publ_section_title
;
 Synthesis of Bis(imino)pyridine Iron Di- and Monoalkyl Complexes:
 Stability Differences between FeCH2SiMe3and FeCH2CMe3Derivatives
;
_journal_issue 1
_journal_name_full Organometallics
_journal_page_first 109
_journal_paper_doi 10.1021/om700913g
_journal_volume 27
_journal_year 2008
_chemical_formula_moiety 'C37 H57 Fe N3 Si2'
_chemical_formula_sum 'C37 H57 Fe N3 Si2'
_chemical_formula_weight 655.89
_chemical_name_systematic
;

 ?

;
_space_group_IT_number 61
_symmetry_cell_setting orthorhombic
_symmetry_space_group_name_Hall '-P 2ac 2ab'
_symmetry_space_group_name_H-M 'P b c a'
_atom_sites_solution_hydrogens mixed
_atom_sites_solution_primary direct
_atom_sites_solution_secondary difmap
_audit_creation_method SHELXL-97
_cell_angle_alpha 90.00
_cell_angle_beta 90.00
_cell_angle_gamma 90.00
_cell_formula_units_Z 8
_cell_length_a 15.4995(8)
_cell_length_b 19.5284(9)
_cell_length_c 24.9868(12)
_cell_measurement_reflns_used 5938
_cell_measurement_temperature 173(2)
_cell_measurement_theta_max 28.23
_cell_measurement_theta_min 2.63
_cell_volume 7563.0(6)
_computing_cell_refinement 'Bruker SAINT+'
_computing_data_collection 'Bruker APEX2'
_computing_data_reduction 'Bruker SAINT+'
_computing_molecular_graphics 'Bruker SHELXTL'
_computing_publication_material 'Bruker SHELXTL'
_computing_structure_refinement 'SHELXL-97 (Sheldrick, 1997)'
_computing_structure_solution 'SHELXS-97 (Sheldrick, 1990)'
_diffrn_ambient_temperature 173(2)
_diffrn_measured_fraction_theta_full 1.000
_diffrn_measured_fraction_theta_max 1.000
_diffrn_measurement_device_type 'Bruker X8 APEX II diffractometer'
_diffrn_measurement_method 'phi and omega scans'
_diffrn_radiation_monochromator graphite
_diffrn_radiation_source 'fine-focus sealed tube'
_diffrn_radiation_type MoK\a
_diffrn_radiation_wavelength 0.71073
_diffrn_reflns_av_R_equivalents 0.0522
_diffrn_reflns_av_sigmaI/netI 0.0433
_diffrn_reflns_limit_h_max 18
_diffrn_reflns_limit_h_min -19
_diffrn_reflns_limit_k_max 11
_diffrn_reflns_limit_k_min -24
_diffrn_reflns_limit_l_max 31
_diffrn_reflns_limit_l_min -27
_diffrn_reflns_number 33842
_diffrn_reflns_theta_full 26.37
_diffrn_reflns_theta_max 26.37
_diffrn_reflns_theta_min 1.63
_exptl_absorpt_coefficient_mu 0.490
_exptl_absorpt_correction_T_max 0.8282
_exptl_absorpt_correction_T_min 0.7577
_exptl_absorpt_correction_type multi-scan
_exptl_absorpt_process_details SADABS
_exptl_crystal_colour violet
_exptl_crystal_density_diffrn 1.152
_exptl_crystal_density_method 'not measured'
_exptl_crystal_description block
_exptl_crystal_F_000 2832
_exptl_crystal_size_max 0.60
_exptl_crystal_size_mid 0.50
_exptl_crystal_size_min 0.40
_refine_diff_density_max 0.458
_refine_diff_density_min -0.457
_refine_diff_density_rms 0.056
_refine_ls_extinction_method none
_refine_ls_goodness_of_fit_ref 1.019
_refine_ls_hydrogen_treatment mixed
_refine_ls_matrix_type full
_refine_ls_number_parameters 494
_refine_ls_number_reflns 7734
_refine_ls_number_restraints 38
_refine_ls_restrained_S_all 1.016
_refine_ls_R_factor_all 0.0667
_refine_ls_R_factor_gt 0.0435
_refine_ls_shift/su_max 0.377
_refine_ls_shift/su_mean 0.009
_refine_ls_structure_factor_coef Fsqd
_refine_ls_weighting_details 'calc w=1/[\s^2^(Fo^2^)+(0.0566P)^2^+3.6907P] where P=(Fo^2^+2Fc^2^)/3'
_refine_ls_weighting_scheme calc
_refine_ls_wR_factor_gt 0.1047
_refine_ls_wR_factor_ref 0.1166
_reflns_number_gt 5735
_reflns_number_total 7734
_reflns_threshold_expression >2sigma(I)
_cod_data_source_file om700913g-file004.cif
_cod_data_source_block ifn1
_cod_depositor_comments
;
The following automatic conversions were performed:

'_symmetry_cell_setting' value 'Orthorhombic' changed to
'orthorhombic' according to
/home/saulius/struct/CIF-dictionaries/cif_core.dic dictionary named
'cif_core.dic' version 2.4.1 from 2010-06-29.

Automatic conversion script
Id: cif_fix_values 1715 2011-07-08 13:25:40Z adriana 
;
_cod_original_sg_symbol_H-M Pbca
_cod_database_code 4070657

loop_
_symmetry_equiv_pos_as_xyz
'x, y, z'
'-x+1/2, -y, z+1/2'
'-x, y+1/2, -z+1/2'
'x+1/2, -y+1/2, -z'
'-x, -y, -z'
'x-1/2, y, -z-1/2'
'x, -y-1/2, z-1/2'
'-x-1/2, y-1/2, z'

loop_
_atom_site_label
_atom_site_type_symbol
_atom_site_fract_x
_atom_site_fract_y
_atom_site_fract_z
_atom_site_U_iso_or_equiv
_atom_site_adp_type
_atom_site_occupancy
_atom_site_symmetry_multiplicity
_atom_site_calc_flag
_atom_site_refinement_flags
_atom_site_disorder_assembly
_atom_site_disorder_group
Fe1 Fe 0.017316(15) 1.240939(11) 0.394035(9) 0.02102(6) Uani 1 1 d . . .
Si1 Si 0.05947(3) 1.28349(2) 0.26153(2) 0.03110(12) Uani 1 1 d . . .
Si2 Si -0.19129(3) 1.18266(2) 0.41751(2) 0.03095(12) Uani 1 1 d . . .
N1 N 0.08315(9) 1.14106(7) 0.40255(5) 0.0256(3) Uani 1 1 d . . .
N2 N 0.03054(9) 1.22459(7) 0.47292(5) 0.0231(3) Uani 1 1 d . . .
N3 N 0.00333(9) 1.34220(7) 0.43291(6) 0.0250(3) Uani 1 1 d . . .
C1 C 0.12209(16) 1.04705(10) 0.46452(8) 0.0520(6) Uani 1 1 d . . .
H1A H 0.1333 1.0214 0.4315 0.078 Uiso 1 1 calc R . .
H1B H 0.0803 1.0220 0.4865 0.078 Uiso 1 1 calc R . .
H1C H 0.1761 1.0525 0.4845 0.078 Uiso 1 1 calc R . .
C2 C 0.08626(12) 1.11630(8) 0.45083(7) 0.0297(4) Uani 1 1 d . . .
C3 C 0.05410(11) 1.16157(8) 0.49204(6) 0.0259(4) Uani 1 1 d . . .
C4 C 0.04974(12) 1.14624(9) 0.54616(7) 0.0334(5) Uani 1 1 d . . .
H4 H 0.0648(11) 1.1031(9) 0.5580(7) 0.031(5) Uiso 1 1 d . . .
C5 C 0.02336(13) 1.19604(10) 0.58239(7) 0.0366(5) Uani 1 1 d . . .
H5 H 0.0183(12) 1.1843(10) 0.6190(8) 0.039(5) Uiso 1 1 d . . .
C6 C 0.00585(12) 1.26101(10) 0.56350(7) 0.0341(5) Uani 1 1 d . . .
H6 H -0.0089(12) 1.2970(10) 0.5883(8) 0.041(5) Uiso 1 1 d . . .
C7 C 0.00993(11) 1.27459(8) 0.50899(7) 0.0256(4) Uani 1 1 d . . .
C8 C -0.00239(11) 1.34127(8) 0.48507(7) 0.0283(4) Uani 1 1 d . . .
C9 C -0.01734(15) 1.40356(9) 0.51904(8) 0.0446(6) Uani 1 1 d . . .
H9A H 0.0363 1.4158 0.5375 0.067 Uiso 1 1 calc R . .
H9B H -0.0624 1.3938 0.5455 0.067 Uiso 1 1 calc R . .
H9C H -0.0357 1.4418 0.4963 0.067 Uiso 1 1 calc R . .
C10 C 0.12282(11) 1.10459(8) 0.35893(6) 0.0274(4) Uani 1 1 d . . .
C11 C 0.20738(11) 1.12340(9) 0.34490(7) 0.0324(5) Uani 1 1 d . . .
C12 C 0.24351(13) 1.09226(10) 0.29988(8) 0.0392(5) Uani 1 1 d . . .
H12 H 0.2980(12) 1.1061(9) 0.2905(7) 0.038(5) Uiso 1 1 d . . .
C13 C 0.19887(14) 1.04325(10) 0.27142(8) 0.0411(5) Uani 1 1 d . . .
H13 H 0.2228(12) 1.0246(10) 0.2415(7) 0.041(5) Uiso 1 1 d . . .
C14 C 0.11787(14) 1.02393(9) 0.28702(8) 0.0392(5) Uani 1 1 d . . .
H14 H 0.0909(13) 0.9911(10) 0.2691(8) 0.046(6) Uiso 1 1 d . . .
C15 C 0.07714(12) 1.05426(9) 0.33092(7) 0.0339(5) Uani 1 1 d . . .
C16 C 0.25895(13) 1.17293(11) 0.37879(8) 0.0434(5) Uani 1 1 d . . .
H16B H 0.2237(12) 1.2006(9) 0.3976(7) 0.032(5) Uiso 1 1 d . . .
H16A H 0.2888(13) 1.1450(10) 0.4098(8) 0.046(6) Uiso 1 1 d . . .
C17 C 0.32472(15) 1.21544(14) 0.34839(11) 0.0661(8) Uani 1 1 d . . .
H17A H 0.3707 1.1856 0.3350 0.099 Uiso 1 1 calc R . .
H17B H 0.3495 1.2500 0.3724 0.099 Uiso 1 1 calc R . .
H17C H 0.2964 1.2382 0.3182 0.099 Uiso 1 1 calc R . .
C18 C -0.01090(15) 1.03175(11) 0.34855(9) 0.0499(6) Uani 1 1 d . . .
H18B H -0.0145(13) 0.9819(11) 0.3594(9) 0.058(7) Uiso 1 1 d . . .
H18A H -0.0319(14) 1.0604(12) 0.3758(9) 0.063(7) Uiso 1 1 d . . .
C19 C -0.07579(17) 1.02129(15) 0.30530(11) 0.0759(9) Uani 1 1 d . . .
H19A H -0.0881 1.0652 0.2879 0.114 Uiso 1 1 calc R . .
H19B H -0.1291 1.0028 0.3207 0.114 Uiso 1 1 calc R . .
H19C H -0.0529 0.9890 0.2788 0.114 Uiso 1 1 calc R . .
C20 C 0.00722(11) 1.40660(8) 0.40537(7) 0.0265(4) Uani 1 1 d . A .
C21 C -0.06695(13) 1.43480(9) 0.38241(8) 0.0366(5) Uani 1 1 d . . .
C22 C -0.05861(15) 1.49547(9) 0.35359(8) 0.0423(5) Uani 1 1 d . A .
H22 H -0.1117(13) 1.5160(10) 0.3370(8) 0.047(6) Uiso 1 1 d . . .
C23 C 0.01962(15) 1.52631(9) 0.34670(8) 0.0419(5) Uani 1 1 d . . .
H23 H 0.0242(12) 1.5680(10) 0.3267(8) 0.047(6) Uiso 1 1 d . . .
C24 C 0.09229(14) 1.49790(9) 0.36931(8) 0.0387(5) Uani 1 1 d . A .
H24 H 0.1434(13) 1.5160(10) 0.3640(8) 0.044(6) Uiso 1 1 d . . .
C25 C 0.08804(12) 1.43806(9) 0.39930(7) 0.0312(4) Uani 1 1 d . . .
C26 C -0.1531(2) 1.40170(16) 0.38294(14) 0.0402(9) Uani 0.660(4) 1 d PU A 1
H26A H -0.1473 1.3537 0.3952 0.048 Uiso 0.660(4) 1 calc PR A 1
H26B H -0.1770 1.4011 0.3462 0.048 Uiso 0.660(4) 1 calc PR A 1
C26' C -0.1551(5) 1.4025(4) 0.4039(4) 0.052(2) Uani 0.340(4) 1 d PU A 2
H26C H -0.1543 1.3524 0.3976 0.063 Uiso 0.340(4) 1 calc PR A 2
H26D H -0.1591 1.4101 0.4430 0.063 Uiso 0.340(4) 1 calc PR A 2
C27 C -0.2148(2) 1.4401(2) 0.42003(19) 0.0715(13) Uani 0.660(4) 1 d PU A 1
H27A H -0.2698 1.4155 0.4219 0.107 Uiso 0.660(4) 1 calc PR A 1
H27B H -0.2247 1.4863 0.4060 0.107 Uiso 0.660(4) 1 calc PR A 1
H27C H -0.1895 1.4431 0.4559 0.107 Uiso 0.660(4) 1 calc PR A 1
C27' C -0.2298(5) 1.4315(5) 0.3783(4) 0.084(3) Uani 0.340(4) 1 d PU A 2
H27D H -0.2785 1.3998 0.3818 0.126 Uiso 0.340(4) 1 calc PR A 2
H27E H -0.2174 1.4393 0.3404 0.126 Uiso 0.340(4) 1 calc PR A 2
H27F H -0.2443 1.4751 0.3955 0.126 Uiso 0.340(4) 1 calc PR A 2
C28 C 0.16819(13) 1.40894(11) 0.42479(8) 0.0433(5) Uani 1 1 d . A .
H28B H 0.1594(14) 1.3650(11) 0.4334(8) 0.054(6) Uiso 1 1 d . . .
H28A H 0.1766(13) 1.4326(10) 0.4596(8) 0.047(6) Uiso 1 1 d . . .
C29 C 0.24936(14) 1.41126(12) 0.39063(9) 0.0539(6) Uani 1 1 d . . .
H29A H 0.2402 1.3847 0.3578 0.081 Uiso 1 1 calc R A .
H29B H 0.2977 1.3917 0.4107 0.081 Uiso 1 1 calc R . .
H29C H 0.2625 1.4589 0.3813 0.081 Uiso 1 1 calc R . .
C30 C 0.09114(12) 1.27738(9) 0.33201(7) 0.0296(4) Uani 1 1 d . . .
H30B H 0.1372(15) 1.2532(11) 0.3303(9) 0.057(7) Uiso 1 1 d . . .
H30A H 0.1048(15) 1.3196(12) 0.3374(9) 0.065(7) Uiso 1 1 d . . .
C31 C -0.03880(14) 1.33795(11) 0.25278(9) 0.0489(6) Uani 1 1 d . . .
H31A H -0.0891 1.3141 0.2676 0.073 Uiso 1 1 calc R . .
H31B H -0.0481 1.3468 0.2146 0.073 Uiso 1 1 calc R . .
H31C H -0.0307 1.3815 0.2716 0.073 Uiso 1 1 calc R . .
C32 C 0.14956(15) 1.32332(12) 0.22181(9) 0.0530(6) Uani 1 1 d . . .
H32A H 0.1612 1.3694 0.2355 0.080 Uiso 1 1 calc R . .
H32B H 0.1327 1.3261 0.1841 0.080 Uiso 1 1 calc R . .
H32C H 0.2016 1.2952 0.2252 0.080 Uiso 1 1 calc R . .
C33 C 0.03736(14) 1.19730(10) 0.23234(8) 0.0392(5) Uani 1 1 d . . .
H33A H 0.0873 1.1674 0.2382 0.059 Uiso 1 1 calc R . .
H33B H 0.0267 1.2018 0.1938 0.059 Uiso 1 1 calc R . .
H33C H -0.0135 1.1774 0.2497 0.059 Uiso 1 1 calc R . .
C34 C -0.10661(11) 1.21325(9) 0.37174(7) 0.0289(4) Uani 1 1 d . . .
H34A H -0.1292(14) 1.2517(10) 0.3546(8) 0.054(6) Uiso 1 1 d . . .
H34B H -0.0993(13) 1.1817(10) 0.3471(8) 0.045(6) Uiso 1 1 d . . .
C35 C -0.15734(13) 1.10470(10) 0.45545(8) 0.0442(5) Uani 1 1 d . . .
H35A H -0.1437 1.0678 0.4302 0.066 Uiso 1 1 calc R . .
H35B H -0.2043 1.0901 0.4791 0.066 Uiso 1 1 calc R . .
H35C H -0.1062 1.1153 0.4769 0.066 Uiso 1 1 calc R . .
C36 C -0.29073(13) 1.15856(12) 0.37991(9) 0.0501(6) Uani 1 1 d . . .
H36A H -0.3152 1.1994 0.3628 0.075 Uiso 1 1 calc R . .
H36B H -0.3331 1.1390 0.4047 0.075 Uiso 1 1 calc R . .
H36C H -0.2762 1.1246 0.3524 0.075 Uiso 1 1 calc R . .
C37 C -0.22347(15) 1.24796(11) 0.46837(9) 0.0515(6) Uani 1 1 d . . .
H37A H -0.1727 1.2617 0.4892 0.077 Uiso 1 1 calc R . .
H37B H -0.2669 1.2283 0.4924 0.077 Uiso 1 1 calc R . .
H37C H -0.2477 1.2881 0.4502 0.077 Uiso 1 1 calc R . .

loop_
_atom_site_aniso_label
_atom_site_aniso_U_11
_atom_site_aniso_U_22
_atom_site_aniso_U_33
_atom_site_aniso_U_23
_atom_site_aniso_U_13
_atom_site_aniso_U_12
Fe1 0.02453(11) 0.01962(10) 0.01891(11) 0.00092(9) -0.00008(10) 0.00076(9)
Si1 0.0385(3) 0.0282(2) 0.0266(2) 0.0007(2) -0.0026(2) -0.0018(2)
Si2 0.0262(2) 0.0282(2) 0.0384(3) 0.0043(2) 0.0007(2) -0.0020(2)
N1 0.0288(7) 0.0234(6) 0.0247(7) -0.0003(6) -0.0019(6) 0.0048(6)
N2 0.0242(7) 0.0235(6) 0.0215(7) 0.0016(5) -0.0008(6) -0.0006(5)
N3 0.0285(8) 0.0208(6) 0.0255(7) -0.0007(5) 0.0024(6) -0.0003(6)
C1 0.0828(16) 0.0362(10) 0.0369(11) 0.0066(9) -0.0039(11) 0.0279(10)
C2 0.0365(10) 0.0254(8) 0.0272(9) 0.0025(7) -0.0040(8) 0.0077(7)
C3 0.0269(9) 0.0277(8) 0.0232(8) 0.0039(7) -0.0056(7) 0.0018(7)
C4 0.0391(10) 0.0345(9) 0.0266(9) 0.0107(7) -0.0033(8) 0.0032(8)
C5 0.0406(11) 0.0500(11) 0.0192(9) 0.0046(8) 0.0032(8) -0.0002(9)
C6 0.0417(11) 0.0371(9) 0.0234(9) -0.0041(8) 0.0046(8) -0.0011(8)
C7 0.0288(9) 0.0262(8) 0.0217(8) -0.0017(6) 0.0009(7) -0.0033(7)
C8 0.0305(10) 0.0245(8) 0.0299(9) -0.0038(7) 0.0041(7) -0.0021(7)
C9 0.0720(14) 0.0285(9) 0.0334(10) -0.0078(8) 0.0082(10) 0.0028(10)
C10 0.0350(9) 0.0230(7) 0.0243(8) -0.0005(7) -0.0024(7) 0.0109(7)
C11 0.0309(9) 0.0370(9) 0.0293(9) -0.0040(8) -0.0065(8) 0.0132(8)
C12 0.0308(10) 0.0494(11) 0.0375(10) -0.0040(9) 0.0028(9) 0.0141(9)
C13 0.0478(12) 0.0433(10) 0.0322(10) -0.0088(9) 0.0000(9) 0.0187(9)
C14 0.0549(13) 0.0288(9) 0.0338(10) -0.0079(8) -0.0050(9) 0.0042(9)
C15 0.0437(11) 0.0247(8) 0.0333(10) 0.0005(8) -0.0031(9) 0.0033(8)
C16 0.0339(10) 0.0533(12) 0.0431(11) -0.0117(9) -0.0065(9) 0.0108(9)
C17 0.0331(12) 0.0842(17) 0.0811(17) -0.0201(14) 0.0005(12) -0.0064(12)
C18 0.0555(13) 0.0442(11) 0.0499(13) -0.0058(10) 0.0067(11) -0.0151(10)
C19 0.0598(16) 0.096(2) 0.0716(17) -0.0258(15) 0.0001(14) -0.0154(15)
C20 0.0379(10) 0.0176(7) 0.0241(8) -0.0013(6) 0.0031(7) 0.0008(7)
C21 0.0405(11) 0.0232(8) 0.0461(11) -0.0030(8) 0.0000(9) 0.0073(8)
C22 0.0603(13) 0.0259(8) 0.0407(11) -0.0009(8) -0.0072(10) 0.0130(9)
C23 0.0721(14) 0.0232(8) 0.0305(10) 0.0037(8) 0.0031(10) 0.0025(9)
C24 0.0523(12) 0.0291(9) 0.0348(10) 0.0010(8) 0.0050(9) -0.0102(9)
C25 0.0380(10) 0.0291(8) 0.0266(9) -0.0006(7) -0.0007(8) -0.0048(8)
C26 0.0383(17) 0.0321(15) 0.050(2) 0.0013(14) 0.0040(15) 0.0122(13)
C26' 0.034(3) 0.048(4) 0.075(6) 0.019(4) 0.007(3) -0.005(3)
C27 0.046(2) 0.062(2) 0.107(3) -0.022(2) 0.020(2) 0.0105(18)
C27' 0.041(4) 0.085(6) 0.126(8) 0.030(5) -0.019(4) -0.012(4)
C28 0.0402(11) 0.0462(11) 0.0435(12) 0.0094(9) -0.0076(9) -0.0120(9)
C29 0.0387(11) 0.0590(13) 0.0642(14) -0.0045(11) -0.0052(11) -0.0136(10)
C30 0.0343(10) 0.0271(8) 0.0273(9) -0.0025(7) -0.0001(8) 0.0042(7)
C31 0.0602(14) 0.0437(11) 0.0427(12) 0.0054(9) -0.0096(11) 0.0166(10)
C32 0.0578(14) 0.0620(13) 0.0392(12) 0.0041(10) 0.0021(10) -0.0158(11)
C33 0.0511(12) 0.0360(9) 0.0304(10) -0.0047(8) -0.0057(9) -0.0022(9)
C34 0.0281(9) 0.0262(8) 0.0324(9) 0.0036(8) -0.0023(8) -0.0008(7)
C35 0.0343(10) 0.0481(11) 0.0503(12) 0.0185(10) 0.0062(9) -0.0026(9)
C36 0.0325(11) 0.0562(12) 0.0615(14) 0.0090(11) -0.0073(10) -0.0104(10)
C37 0.0455(12) 0.0481(12) 0.0610(14) -0.0071(10) 0.0205(11) -0.0045(10)

loop_
_atom_type_symbol
_atom_type_description
_atom_type_scat_dispersion_real
_atom_type_scat_dispersion_imag
_atom_type_scat_source
C C 0.0033 0.0016 'International Tables Vol C Tables 4.2.6.8 and 6.1.1.4'
H H 0.0000 0.0000 'International Tables Vol C Tables 4.2.6.8 and 6.1.1.4'
N N 0.0061 0.0033 'International Tables Vol C Tables 4.2.6.8 and 6.1.1.4'
Si Si 0.0817 0.0704 'International Tables Vol C Tables 4.2.6.8 and 6.1.1.4'
Fe Fe 0.3463 0.8444 'International Tables Vol C Tables 4.2.6.8 and 6.1.1.4'

loop_
_geom_angle_atom_site_label_1
_geom_angle_atom_site_label_2
_geom_angle_atom_site_label_3
_geom_angle
N2 Fe1 C30 137.67(7)
N2 Fe1 C34 108.49(6)
C30 Fe1 C34 113.83(7)
N2 Fe1 N1 73.63(5)
C30 Fe1 N1 96.96(6)
C34 Fe1 N1 102.91(6)
N2 Fe1 N3 73.81(5)
C30 Fe1 N3 94.37(6)
C34 Fe1 N3 105.09(6)
N1 Fe1 N3 142.26(5)
C30 Si1 C33 111.48(8)
C30 Si1 C31 111.57(9)
C33 Si1 C31 108.52(10)
C30 Si1 C32 109.59(9)
C33 Si1 C32 107.63(10)
C31 Si1 C32 107.91(10)
C34 Si2 C36 110.99(9)
C34 Si2 C37 113.06(9)
C36 Si2 C37 107.11(10)
C34 Si2 C35 112.26(9)
C36 Si2 C35 106.41(10)
C37 Si2 C35 106.62(10)
C2 N1 C10 120.16(14)
C2 N1 Fe1 115.74(11)
C10 N1 Fe1 124.09(10)
C7 N2 C3 118.31(14)
C7 N2 Fe1 120.66(11)
C3 N2 Fe1 120.84(11)
C8 N3 C20 119.57(14)
C8 N3 Fe1 115.58(11)
C20 N3 Fe1 124.64(10)
N1 C2 C3 114.87(14)
N1 C2 C1 124.05(16)
C3 C2 C1 121.06(15)
N2 C3 C4 121.41(15)
N2 C3 C2 113.13(14)
C4 C3 C2 125.41(15)
C3 C4 C5 119.89(16)
C6 C5 C4 118.57(16)
C5 C6 C7 120.11(17)
N2 C7 C6 121.39(15)
N2 C7 C8 113.70(14)
C6 C7 C8 124.85(15)
N3 C8 C7 114.59(14)
N3 C8 C9 124.28(15)
C7 C8 C9 121.09(15)
C15 C10 C11 122.06(16)
C15 C10 N1 120.66(16)
C11 C10 N1 117.25(15)
C12 C11 C10 117.47(16)
C12 C11 C16 121.15(17)
C10 C11 C16 121.31(16)
C13 C12 C11 121.12(18)
C14 C13 C12 120.35(18)
C13 C14 C15 121.43(18)
C10 C15 C14 117.51(18)
C10 C15 C18 121.30(17)
C14 C15 C18 121.15(17)
C11 C16 C17 115.08(18)
C19 C18 C15 116.2(2)
C25 C20 C21 121.15(15)
C25 C20 N3 118.23(15)
C21 C20 N3 120.50(15)
C22 C21 C20 118.10(18)
C22 C21 C26 117.3(2)
C20 C21 C26 124.39(19)
C22 C21 C26' 126.1(3)
C20 C21 C26' 114.2(3)
C26 C21 C26' 19.2(3)
C23 C22 C21 121.55(19)
C22 C23 C24 119.81(17)
C23 C24 C25 121.42(19)
C24 C25 C20 117.95(17)
C24 C25 C28 120.39(17)
C20 C25 C28 121.65(16)
C21 C26 C27 110.8(3)
C27' C26' C21 112.5(6)
C25 C28 C29 115.68(17)
Si1 C30 Fe1 126.78(10)
Si2 C34 Fe1 125.37(10)

loop_
_geom_bond_atom_site_label_1
_geom_bond_atom_site_label_2
_geom_bond_distance
Fe1 N2 2.0073(13)
Fe1 C30 2.0537(18)
Fe1 C34 2.0718(18)
Fe1 N1 2.2115(13)
Fe1 N3 2.2138(13)
Si1 C30 1.8319(18)
Si1 C33 1.8661(19)
Si1 C31 1.871(2)
Si1 C32 1.882(2)
Si2 C34 1.8403(19)
Si2 C36 1.865(2)
Si2 C37 1.868(2)
Si2 C35 1.869(2)
N1 C2 1.301(2)
N1 C10 1.440(2)
N2 C7 1.367(2)
N2 C3 1.370(2)
N3 C8 1.306(2)
N3 C20 1.435(2)
C1 C2 1.501(2)
C2 C3 1.446(2)
C3 C4 1.387(2)
C4 C5 1.390(3)
C5 C6 1.381(3)
C6 C7 1.389(2)
C7 C8 1.445(2)
C8 C9 1.501(2)
C10 C15 1.399(2)
C10 C11 1.406(3)
C11 C12 1.396(3)
C11 C16 1.514(3)
C12 C13 1.379(3)
C13 C14 1.368(3)
C14 C15 1.397(3)
C15 C18 1.500(3)
C16 C17 1.518(3)
C18 C19 1.490(3)
C20 C25 1.403(2)
C20 C21 1.398(3)
C21 C22 1.393(3)
C21 C26 1.483(4)
C21 C26' 1.597(8)
C22 C23 1.365(3)
C23 C24 1.377(3)
C24 C25 1.390(2)
C25 C28 1.507(3)
C26 C27 1.528(5)
C26' C27' 1.439(11)
C28 C29 1.521(3)
